data_2214485
loop_
_publ_author_name
'Bagchi, Vivek'
'Das, Purak'
'Bandyopadhyay, Debkumar'

_publ_section_title
;Chlorido{4-chloro-1-[2-(methylsulfanyl)phenyldiazenyl]phenyl-\k^3^<i>C</i>,<i>N</i>,<i>S</i>}palladium(II):
 a second polymorph
;
_journal_coeditor_code AT2336
_journal_issue 8
_journal_name_full 'Acta Crystallographica Section E'
_journal_page_first m2130
_journal_page_last m2130
_journal_paper_doi 10.1107/S1600536807033636
_journal_volume 63
_journal_year 2007
_chemical_formula_iupac '[Pd (C13 H10 Cl N2 S) Cl]'
_chemical_formula_moiety 'C13 H10 Cl2 N2 Pd S'
_chemical_formula_sum 'C13 H10 Cl2 N2 Pd S'
_chemical_formula_weight 403.59
_chemical_name_systematic
;
Chlorido{4-chloro-1-[2-(methylsulfanyl)phenyldiazenyl]phenyl-\
\k^3^<i>C</i>,<i>N</i>,<i>S</i>}palladium(II)
;
_space_group_IT_number 14
_symmetry_cell_setting monoclinic
_symmetry_space_group_name_Hall '-P 2ybc'
_symmetry_space_group_name_H-M 'P 1 21/c 1'
_atom_sites_solution_hydrogens geom
_atom_sites_solution_primary direct
_atom_sites_solution_secondary difmap
_audit_creation_method SHELXL-97
_cell_angle_alpha 90.00
_cell_angle_beta 94.668(2)
_cell_angle_gamma 90.00
_cell_formula_units_Z 4
_cell_length_a 7.3978(10)
_cell_length_b 8.8652(12)
_cell_length_c 20.978(3)
_cell_measurement_reflns_used 2420
_cell_measurement_temperature 295(2)
_cell_measurement_theta_max 25.00
_cell_measurement_theta_min 1.95
_cell_volume 1371.2(3)
_computing_cell_refinement 'SAINT (Bruker, 2000)'
_computing_data_collection 'SMART (Bruker, 1998)'
_computing_data_reduction SAINT
_computing_molecular_graphics 'SHELXTL (Bruker, 1997)'
_computing_publication_material SHELXTL
_computing_structure_refinement 'SHELXL97 (Sheldrick, 1997)'
_computing_structure_solution 'SHELXS97 (Sheldrick, 1997)'
_diffrn_ambient_temperature 298(2)
_diffrn_measured_fraction_theta_full 1.000
_diffrn_measured_fraction_theta_max 1.000
_diffrn_measurement_device_type 'Bruker SMART CCD area-detector'
_diffrn_measurement_method '\f and \w'
_diffrn_radiation_monochromator graphite
_diffrn_radiation_source 'fine-focus sealed tube'
_diffrn_radiation_type MoK\a
_diffrn_radiation_wavelength 0.71073
_diffrn_reflns_av_R_equivalents 0.0358
_diffrn_reflns_av_sigmaI/netI 0.0265
_diffrn_reflns_limit_h_max 8
_diffrn_reflns_limit_h_min -8
_diffrn_reflns_limit_k_max 10
_diffrn_reflns_limit_k_min -10
_diffrn_reflns_limit_l_max 24
_diffrn_reflns_limit_l_min -24
_diffrn_reflns_number 12718
_diffrn_reflns_theta_full 25.00
_diffrn_reflns_theta_max 25.00
_diffrn_reflns_theta_min 1.95
_diffrn_standards_decay_% 0
_diffrn_standards_interval_count 0
_diffrn_standards_interval_time 0
_diffrn_standards_number 0
_exptl_absorpt_coefficient_mu 1.879
_exptl_absorpt_correction_T_max 0.703
_exptl_absorpt_correction_T_min 0.510
_exptl_absorpt_correction_type multi-scan
_exptl_absorpt_process_details '(SADABS; Sheldrick, 1996)'
_exptl_crystal_colour red
_exptl_crystal_density_diffrn 1.955
_exptl_crystal_density_method 'not measured'
_exptl_crystal_description block
_exptl_crystal_F_000 792
_exptl_crystal_size_max 0.423
_exptl_crystal_size_mid 0.295
_exptl_crystal_size_min 0.190
_refine_diff_density_max 0.859
_refine_diff_density_min -0.786
_refine_ls_extinction_method none
_refine_ls_goodness_of_fit_ref 1.306
_refine_ls_hydrogen_treatment constr
_refine_ls_matrix_type full
_refine_ls_number_parameters 173
_refine_ls_number_reflns 2420
_refine_ls_number_restraints 0
_refine_ls_restrained_S_all 1.306
_refine_ls_R_factor_all 0.0517
_refine_ls_R_factor_gt 0.0497
_refine_ls_shift/su_max 0.001
_refine_ls_shift/su_mean 0.000
_refine_ls_structure_factor_coef Fsqd
_refine_ls_weighting_details 'calc w=1/[\s^2^(Fo^2^)+(0.0356P)^2^+3.6827P] where P=(Fo^2^+2Fc^2^)/3'
_refine_ls_weighting_scheme calc
_refine_ls_wR_factor_gt 0.1020
_refine_ls_wR_factor_ref 0.1030
_reflns_number_gt 2346
_reflns_number_total 2420
_reflns_threshold_expression I>2sigma(I)
_cod_data_source_file at2336.cif
_cod_data_source_block I
_cod_original_sg_symbol_H-M 'P 21/c'
_cod_database_code 2214485
_cod_database_fobs_code 2214485

loop_
_symmetry_equiv_pos_as_xyz
'x, y, z'
'-x, y+1/2, -z+1/2'
'-x, -y, -z'
'x, -y-1/2, z-1/2'

loop_
_atom_site_type_symbol
_atom_site_label
_atom_site_fract_x
_atom_site_fract_y
_atom_site_fract_z
_atom_site_U_iso_or_equiv
_atom_site_adp_type
_atom_site_calc_flag
_atom_site_refinement_flags
_atom_site_occupancy
C C5 0.3885(8) 1.2353(6) 0.3486(3) 0.0398(14) Uani d . 1
H H5 0.4174 1.3256 0.3293 0.048 Uiso calc R 1
C C13 0.2475(9) 0.4991(7) 0.5732(3) 0.0496(16) Uani d . 1
H H13A 0.3682 0.5370 0.5828 0.074 Uiso calc R 1
H H13B 0.2499 0.4190 0.5425 0.074 Uiso calc R 1
H H13C 0.2014 0.4615 0.6116 0.074 Uiso calc R 1
Cl Cl1 0.2324(3) 0.60867(17) 0.38218(7) 0.0542(5) Uani d . 1
Cl Cl2 0.4171(3) 1.10947(19) 0.23353(7) 0.0532(4) Uani d . 1
Pd Pd1 0.22575(6) 0.79235(4) 0.458724(19) 0.03074(16) Uani d . 1
S S1 0.1026(2) 0.64961(16) 0.54057(7) 0.0363(3) Uani d . 1
N N2 0.2277(6) 0.9604(5) 0.5206(2) 0.0303(10) Uani d . 1
C C7 0.1844(7) 0.9369(6) 0.5847(3) 0.0314(12) Uani d . 1
C C2 0.3027(7) 0.9594(6) 0.4043(2) 0.0303(12) Uani d . 1
N N1 0.2704(6) 1.0932(5) 0.5040(2) 0.0342(10) Uani d . 1
C C1 0.3119(7) 1.0953(6) 0.4398(3) 0.0302(12) Uani d . 1
C C8 0.1314(8) 0.7914(7) 0.6008(3) 0.0360(13) Uani d . 1
C C6 0.3554(8) 1.2324(6) 0.4122(3) 0.0390(13) Uani d . 1
H H6 0.3619 1.3204 0.4364 0.047 Uiso calc R 1
C C9 0.0915(8) 0.7616(7) 0.6630(3) 0.0444(15) Uani d . 1
H H9 0.0547 0.6655 0.6741 0.053 Uiso calc R 1
C C12 0.1965(8) 1.0512(7) 0.6304(3) 0.0398(14) Uani d . 1
H H12 0.2302 1.1482 0.6194 0.048 Uiso calc R 1
C C4 0.3786(7) 1.1036(6) 0.3140(3) 0.0344(12) Uani d . 1
C C3 0.3360(7) 0.9653(6) 0.3406(3) 0.0365(13) Uani d . 1
H H3 0.3301 0.8783 0.3158 0.044 Uiso calc R 1
C C11 0.1579(9) 1.0191(8) 0.6921(3) 0.0481(16) Uani d . 1
H H11 0.1662 1.0945 0.7230 0.058 Uiso calc R 1
C C10 0.1065(8) 0.8739(8) 0.7082(3) 0.0490(16) Uani d . 1
H H10 0.0820 0.8527 0.7501 0.059 Uiso calc R 1

loop_
_atom_site_aniso_label
_atom_site_aniso_U_11
_atom_site_aniso_U_22
_atom_site_aniso_U_33
_atom_site_aniso_U_12
_atom_site_aniso_U_13
_atom_site_aniso_U_23
C5 0.047(3) 0.028(3) 0.045(3) -0.003(3) 0.009(3) 0.009(3)
C13 0.062(4) 0.036(3) 0.049(4) 0.002(3) -0.006(3) 0.004(3)
Cl1 0.0972(13) 0.0283(7) 0.0391(8) -0.0041(8) 0.0176(8) -0.0051(6)
Cl2 0.0783(12) 0.0464(9) 0.0363(8) -0.0009(8) 0.0131(8) 0.0081(7)
Pd1 0.0413(3) 0.0231(2) 0.0281(2) -0.00143(18) 0.00396(17) 0.00059(17)
S1 0.0453(8) 0.0322(7) 0.0308(7) -0.0094(6) 0.0002(6) 0.0013(6)
N2 0.033(2) 0.027(2) 0.031(2) -0.0004(19) 0.0008(19) -0.0012(19)
C7 0.027(3) 0.032(3) 0.035(3) 0.000(2) -0.001(2) -0.001(2)
C2 0.032(3) 0.028(3) 0.031(3) 0.006(2) 0.002(2) 0.005(2)
N1 0.034(2) 0.030(2) 0.038(3) -0.001(2) 0.006(2) -0.003(2)
C1 0.028(3) 0.027(3) 0.036(3) 0.004(2) 0.001(2) 0.000(2)
C8 0.036(3) 0.041(3) 0.031(3) -0.004(3) 0.003(2) -0.001(3)
C6 0.043(3) 0.026(3) 0.047(4) -0.004(2) 0.005(3) -0.001(3)
C9 0.049(4) 0.047(4) 0.038(3) -0.004(3) 0.007(3) 0.004(3)
C12 0.042(3) 0.034(3) 0.043(3) 0.002(3) 0.003(3) -0.011(3)
C4 0.034(3) 0.037(3) 0.032(3) 0.002(2) 0.003(2) 0.007(2)
C3 0.039(3) 0.033(3) 0.038(3) 0.000(2) 0.003(3) 0.001(3)
C11 0.054(4) 0.055(4) 0.035(3) -0.003(3) 0.003(3) -0.014(3)
C10 0.049(4) 0.066(5) 0.032(3) -0.002(3) 0.008(3) 0.002(3)

loop_
_atom_type_symbol
_atom_type_description
_atom_type_scat_dispersion_real
_atom_type_scat_dispersion_imag
_atom_type_scat_source
C C 0.0033 0.0016 'International Tables Vol C Tables 4.2.6.8 and 6.1.1.4'
H H 0.0000 0.0000 'International Tables Vol C Tables 4.2.6.8 and 6.1.1.4'
N N 0.0061 0.0033 'International Tables Vol C Tables 4.2.6.8 and 6.1.1.4'
S S 0.1246 0.1234 'International Tables Vol C Tables 4.2.6.8 and 6.1.1.4'
Cl Cl 0.1484 0.1585 'International Tables Vol C Tables 4.2.6.8 and 6.1.1.4'
Pt Pt -1.7033 8.3905 'International Tables Vol C Tables 4.2.6.8 and 6.1.1.4'
Pd Pd -0.9988 1.0072 'International Tables Vol C Tables 4.2.6.8 and 6.1.1.4'

loop_
_geom_angle_atom_site_label_1
_geom_angle_atom_site_label_2
_geom_angle_atom_site_label_3
_geom_angle
_geom_angle_publ_flag
C4 C5 C6 119.3(5) ?
C4 C5 H5 120.3 ?
C6 C5 H5 120.3 ?
S1 C13 H13A 109.5 ?
S1 C13 H13B 109.5 ?
H13A C13 H13B 109.5 ?
S1 C13 H13C 109.5 ?
H13A C13 H13C 109.5 ?
H13B C13 H13C 109.5 ?
N2 Pd1 C2 80.1(2) y
N2 Pd1 Cl1 176.01(14) ?
C2 Pd1 Cl1 95.98(16) y
N2 Pd1 S1 84.81(13) y
C2 Pd1 S1 163.81(16) ?
Cl1 Pd1 S1 99.18(6) y
C8 S1 C13 102.6(3) ?
C8 S1 Pd1 96.11(19) ?
C13 S1 Pd1 114.6(2) ?
N1 N2 C7 118.2(4) ?
N1 N2 Pd1 120.4(4) ?
C7 N2 Pd1 121.3(3) ?
C12 C7 C8 120.6(5) ?
C12 C7 N2 122.5(5) ?
C8 C7 N2 116.9(5) ?
C3 C2 C1 118.2(5) ?
C3 C2 Pd1 131.9(4) ?
C1 C2 Pd1 109.7(4) ?
N2 N1 C1 110.6(4) ?
C6 C1 N1 119.1(5) ?
C6 C1 C2 121.7(5) ?
N1 C1 C2 119.2(5) ?
C9 C8 C7 119.3(5) ?
C9 C8 S1 120.7(5) ?
C7 C8 S1 119.9(4) ?
C5 C6 C1 119.0(5) ?
C5 C6 H6 120.5 ?
C1 C6 H6 120.5 ?
C10 C9 C8 120.0(6) ?
C10 C9 H9 120.0 ?
C8 C9 H9 120.0 ?
C11 C12 C7 119.3(6) ?
C11 C12 H12 120.3 ?
C7 C12 H12 120.3 ?
C5 C4 C3 122.7(5) ?
C5 C4 Cl2 118.8(4) ?
C3 C4 Cl2 118.4(4) ?
C2 C3 C4 119.0(5) ?
C2 C3 H3 120.5 ?
C4 C3 H3 120.5 ?
C12 C11 C10 120.0(6) ?
C12 C11 H11 120.0 ?
C10 C11 H11 120.0 ?
C9 C10 C11 120.8(6) ?
C9 C10 H10 119.6 ?
C11 C10 H10 119.6 ?

loop_
_geom_bond_atom_site_label_1
_geom_bond_atom_site_label_2
_geom_bond_distance
_geom_bond_publ_flag
C5 C4 1.374(8) ?
C5 C6 1.375(8) ?
C5 H5 0.9300 ?
C13 S1 1.810(6) ?
C13 H13A 0.9600 ?
C13 H13B 0.9600 ?
C13 H13C 0.9600 ?
Cl1 Pd1 2.2904(15) y
Cl2 C4 1.736(6) ?
Pd1 N2 1.975(4) y
Pd1 C2 1.981(5) y
Pd1 S1 2.3735(15) y
S1 C8 1.783(6) ?
N2 N1 1.274(6) ?
N2 C7 1.424(7) ?
C7 C12 1.393(8) ?
C7 C8 1.397(8) ?
C2 C3 1.380(8) ?
C2 C1 1.415(7) ?
N1 C1 1.406(7) ?
C1 C6 1.395(8) ?
C8 C9 1.386(8) ?
C6 H6 0.9300 ?
C9 C10 1.374(9) ?
C9 H9 0.9300 ?
C12 C11 1.378(9) ?
C12 H12 0.9300 ?
C4 C3 1.394(8) ?
C3 H3 0.9300 ?
C11 C10 1.392(10) ?
C11 H11 0.9300 ?
C10 H10 0.9300 ?

loop_
_geom_torsion_atom_site_label_1
_geom_torsion_atom_site_label_2
_geom_torsion_atom_site_label_3
_geom_torsion_atom_site_label_4
_geom_torsion
N2 Pd1 S1 C8 -7.4(2)
C2 Pd1 S1 C8 -28.3(6)
Cl1 Pd1 S1 C8 172.5(2)
N2 Pd1 S1 C13 -114.3(3)
C2 Pd1 S1 C13 -135.2(6)
Cl1 Pd1 S1 C13 65.6(2)
C2 Pd1 N2 N1 0.4(4)
S1 Pd1 N2 N1 -173.8(4)
C2 Pd1 N2 C7 -178.6(4)
S1 Pd1 N2 C7 7.1(4)
N1 N2 C7 C12 -3.5(7)
Pd1 N2 C7 C12 175.6(4)
N1 N2 C7 C8 177.6(5)
Pd1 N2 C7 C8 -3.3(6)
N2 Pd1 C2 C3 -176.3(6)
Cl1 Pd1 C2 C3 4.2(5)
S1 Pd1 C2 C3 -155.2(4)
N2 Pd1 C2 C1 -0.6(4)
Cl1 Pd1 C2 C1 180.0(3)
S1 Pd1 C2 C1 20.6(8)
C7 N2 N1 C1 178.9(4)
Pd1 N2 N1 C1 -0.2(6)
N2 N1 C1 C6 177.6(5)
N2 N1 C1 C2 -0.4(7)
C3 C2 C1 C6 -0.8(8)
Pd1 C2 C1 C6 -177.3(4)
C3 C2 C1 N1 177.1(5)
Pd1 C2 C1 N1 0.7(6)
C12 C7 C8 C9 -0.3(8)
N2 C7 C8 C9 178.6(5)
C12 C7 C8 S1 176.0(4)
N2 C7 C8 S1 -5.1(7)
C13 S1 C8 C9 -58.1(6)
Pd1 S1 C8 C9 -175.0(5)
C13 S1 C8 C7 125.7(5)
Pd1 S1 C8 C7 8.8(5)
C4 C5 C6 C1 -0.2(9)
N1 C1 C6 C5 -177.3(5)
C2 C1 C6 C5 0.6(9)
C7 C8 C9 C10 -0.8(9)
S1 C8 C9 C10 -177.0(5)
C8 C7 C12 C11 0.9(9)
N2 C7 C12 C11 -178.0(5)
C6 C5 C4 C3 0.0(9)
C6 C5 C4 Cl2 179.0(5)
C1 C2 C3 C4 0.6(8)
Pd1 C2 C3 C4 176.1(4)
C5 C4 C3 C2 -0.2(9)
Cl2 C4 C3 C2 -179.2(4)
C7 C12 C11 C10 -0.4(9)
C8 C9 C10 C11 1.3(10)
C12 C11 C10 C9 -0.7(10)
